data_1546355
loop_
_publ_author_name
'Reja, Rahi M.'
'Sunny, Sereena'
'Gopi, Hosahudya N.'

_publ_section_title
;
 Chemoselective Nitrile Oxide-Alkyne 1,3-Dipolar Cycloaddition Reactions
 from Nitroalkane-Tethered Peptides.
;
_journal_issue 13
_journal_name_full 'Organic letters'
_journal_page_first 3572
_journal_page_last 3575
_journal_paper_doi 10.1021/acs.orglett.7b01498
_journal_volume 19
_journal_year 2017
_chemical_formula_moiety 'C47 H82 N8 O13'
_chemical_formula_sum 'C47 H82 N8 O13'
_chemical_formula_weight 967.21
_space_group_crystal_system monoclinic
_space_group_IT_number 4
_space_group_name_Hall 'P 2yb'
_space_group_name_H-M_alt 'P 1 21 1'
_symmetry_space_group_name_Hall 'P 2yb'
_symmetry_space_group_name_H-M 'P 1 21 1'
_atom_sites_solution_hydrogens geom
_audit_creation_method SHELXL-2014/7
_cell_angle_alpha 90
_cell_angle_beta 91.102(13)
_cell_angle_gamma 90
_cell_formula_units_Z 4
_cell_length_a 14.885(6)
_cell_length_b 20.472(7)
_cell_length_c 18.004(7)
_cell_measurement_reflns_used 2096
_cell_measurement_temperature 100(2)
_cell_measurement_theta_max 28.38
_cell_measurement_theta_min 2.25
_cell_volume 5485(4)
_computing_cell_refinement 'Bruker SAINT'
_computing_data_collection 'Bruker APEX2'
_computing_data_reduction 'Bruker SAINT'
_computing_molecular_graphics 'Bruker SHELXTL'
_computing_publication_material 'Bruker SHELXTL'
_computing_structure_refinement 'SHELXL-2014/7 (Sheldrick, 2014)'
_computing_structure_solution 'SHELXL-2014/7 (Sheldrick, 2014)'
_diffrn_ambient_temperature 100(2)
_diffrn_measured_fraction_theta_full 1.000
_diffrn_measured_fraction_theta_max 0.956
_diffrn_measurement_device_type 'fine-focus sealed tube'
_diffrn_radiation_type MoK\a
_diffrn_radiation_wavelength 0.71073
_diffrn_reflns_av_R_equivalents 0.3810
_diffrn_reflns_av_unetI/netI 0.5812
_diffrn_reflns_Laue_measured_fraction_full 1.000
_diffrn_reflns_Laue_measured_fraction_max 0.956
_diffrn_reflns_limit_h_max 19
_diffrn_reflns_limit_h_min -19
_diffrn_reflns_limit_k_max 27
_diffrn_reflns_limit_k_min -27
_diffrn_reflns_limit_l_max 24
_diffrn_reflns_limit_l_min -24
_diffrn_reflns_number 102587
_diffrn_reflns_point_group_measured_fraction_full 0.999
_diffrn_reflns_point_group_measured_fraction_max 0.946
_diffrn_reflns_theta_full 25.242
_diffrn_reflns_theta_max 28.887
_diffrn_reflns_theta_min 1.131
_diffrn_source 'Graphite monochromator'
_exptl_absorpt_coefficient_mu 0.085
_exptl_absorpt_correction_T_max 0.990
_exptl_absorpt_correction_T_min 0.982
_exptl_absorpt_correction_type multi-scan
_exptl_absorpt_process_details 'multi-scan absorption correction'
_exptl_crystal_colour colorless
_exptl_crystal_density_diffrn 1.171
_exptl_crystal_description rodshape
_exptl_crystal_F_000 2096
_exptl_crystal_size_max 0.24
_exptl_crystal_size_mid 0.18
_exptl_crystal_size_min 0.12
_refine_diff_density_max 0.291
_refine_diff_density_min -0.286
_refine_diff_density_rms 0.065
_refine_ls_abs_structure_details
;
 Flack x determined using 1759 quotients [(I+)-(I-)]/[(I+)+(I-)]
 (Parsons, Flack and Wagner, Acta Cryst. B69 (2013) 249-259).
;
_refine_ls_abs_structure_Flack 1.8(10)
_refine_ls_extinction_method none
_refine_ls_goodness_of_fit_ref 0.919
_refine_ls_hydrogen_treatment constr
_refine_ls_matrix_type full
_refine_ls_number_parameters 1253
_refine_ls_number_reflns 27312
_refine_ls_number_restraints 1
_refine_ls_restrained_S_all 0.919
_refine_ls_R_factor_all 0.4006
_refine_ls_R_factor_gt 0.1140
_refine_ls_shift/su_max 0.022
_refine_ls_shift/su_mean 0.001
_refine_ls_structure_factor_coef Fsqd
_refine_ls_weighting_details 'w=1/[\s^2^(Fo^2^)+(0.1000P)^2^+0.5604P] where P=(Fo^2^+2Fc^2^)/3'
_refine_ls_weighting_scheme calc
_refine_ls_wR_factor_gt 0.2096
_refine_ls_wR_factor_ref 0.3162
_reflns_Friedel_coverage 0.926
_reflns_Friedel_fraction_full 0.997
_reflns_Friedel_fraction_max 0.935
_reflns_number_gt 6902
_reflns_number_total 27312
_reflns_threshold_expression 'I > 2\s(I)'
_cod_data_source_file ol7b01498_si_003.cif
_cod_data_source_block a_a
_cod_depositor_comments 'Adding full bibliography for 1546355--1546356.cif.'
_cod_database_code 1546355
_shelx_shelxl_version_number 2014/7
_shelx_space_group_comment
;
The symmetry employed for this shelxl refinement is uniquely defined
by the following loop, which should always be used as a source of
symmetry information in preference to the above space-group names.
They are only intended as comments.
;
_shelx_estimated_absorpt_t_min 0.982
_shelx_estimated_absorpt_t_max 0.990

loop_
_space_group_symop_operation_xyz
'x, y, z'
'-x, y+1/2, -z'

loop_
_atom_site_label
_atom_site_type_symbol
_atom_site_fract_x
_atom_site_fract_y
_atom_site_fract_z
_atom_site_U_iso_or_equiv
_atom_site_adp_type
_atom_site_occupancy
_atom_site_site_symmetry_order
_atom_site_calc_flag
_atom_site_refinement_flags_posn
_atom_site_refinement_flags_adp
O19 O 0.5609(6) 0.7614(5) -0.0694(5) 0.044(3) Uani 1 1 d . .
O2 O 0.9880(6) 0.1428(4) 0.6795(5) 0.045(3) Uani 1 1 d . .
O6 O 0.9392(6) 0.2376(4) 0.4302(5) 0.042(3) Uani 1 1 d . .
O14 O 0.4748(7) 0.9535(5) 0.2319(6) 0.047(3) Uani 1 1 d . .
O1 O 1.0252(7) 0.0461(5) 0.7332(6) 0.049(3) Uani 1 1 d . .
O22 O 0.5269(6) 0.5108(4) -0.0697(5) 0.039(2) Uani 1 1 d . .
O24 O 0.7518(6) 0.5138(4) -0.1441(6) 0.046(3) Uani 1 1 d . .
O16 O 0.3934(6) 0.7710(4) 0.0416(6) 0.047(3) Uani 1 1 d . .
O3 O 1.1054(6) 0.2285(4) 0.5421(5) 0.044(3) Uani 1 1 d . .
O11 O 0.7472(7) 0.4861(5) 0.3565(6) 0.050(3) Uani 1 1 d . .
O9 O 0.9730(6) 0.4887(4) 0.4303(5) 0.042(3) Uani 1 1 d . .
O20 O 0.6865(7) 0.6714(5) 0.0604(6) 0.055(3) Uani 1 1 d . .
O15 O 0.5116(7) 0.8566(5) 0.1792(6) 0.051(3) Uani 1 1 d . .
N14 N 1.0294(7) 0.3605(5) 0.5479(6) 0.035(3) Uani 1 1 d . .
H31 H 1.0414 0.3197 0.5429 0.042 Uiso 1 1 calc R U
O23 O 0.8904(6) 0.7135(4) -0.2629(6) 0.052(3) Uani 1 1 d . .
O8 O 0.9655(7) 0.4392(5) 0.6162(6) 0.054(3) Uani 1 1 d . .
O7 O 0.8107(7) 0.3272(5) 0.5589(6) 0.055(3) Uani 1 1 d . .
O21 O 0.5332(7) 0.5610(5) 0.1152(5) 0.052(3) Uani 1 1 d . .
N6 N 0.4688(7) 0.6379(6) 0.0484(7) 0.039(3) Uani 1 1 d . .
H8 H 0.4544 0.6784 0.0441 0.046 Uiso 1 1 calc R U
N1 N 0.3737(8) 0.9032(5) 0.1659(6) 0.041(3) Uani 1 1 d . .
H18 H 0.3423 0.9381 0.1711 0.049 Uiso 1 1 calc R U
N12 N 0.8973(7) 0.1724(5) 0.5226(7) 0.039(3) Uani 1 1 d . .
H6 H 0.9076 0.1371 0.5471 0.047 Uiso 1 1 calc R U
N15 N 0.9226(7) 0.3850(5) 0.4246(6) 0.034(3) Uani 1 1 d . .
H29 H 0.9277 0.3458 0.4413 0.041 Uiso 1 1 calc R U
N8 N 0.7392(7) 0.5565(5) -0.0307(7) 0.037(3) Uani 1 1 d . .
H70 H 0.7055 0.5781 -0.0012 0.044 Uiso 1 1 calc R U
N2 N 0.4247(7) 0.8747(5) 0.0186(6) 0.036(3) Uani 1 1 d . .
H30 H 0.4227 0.9149 0.0323 0.044 Uiso 1 1 calc R U
N10 N 1.0748(7) 0.1248(5) 0.5189(6) 0.038(3) Uani 1 1 d . .
H25 H 1.0779 0.0845 0.5322 0.046 Uiso 1 1 calc R U
N4 N 0.6023(8) 0.8274(5) 0.0217(7) 0.044(3) Uani 1 1 d . .
H28 H 0.5937 0.8627 0.0465 0.053 Uiso 1 1 calc R U
N7 N 0.5779(7) 0.6143(5) -0.0763(6) 0.034(3) Uani 1 1 d . .
H12 H 0.5729 0.6536 -0.0601 0.041 Uiso 1 1 calc R U
N13 N 0.9172(8) 0.2736(5) 0.6236(7) 0.045(3) Uani 1 1 d . .
H23 H 0.9417 0.2361 0.6312 0.054 Uiso 1 1 calc R U
N5 N 0.5808(8) 0.7251(5) 0.1234(7) 0.042(3) Uani 1 1 d . .
H24 H 0.5554 0.7623 0.1297 0.050 Uiso 1 1 calc R U
O26 O 0.7356(8) 0.5084(6) 0.1073(7) 0.067(3) Uani 1 1 d . .
N16 N 0.7608(7) 0.4430(5) 0.4700(7) 0.040(3) Uani 1 1 d . .
H26 H 0.7941 0.4209 0.5004 0.048 Uiso 1 1 calc R U
N9 N 1.1254(8) 0.0976(5) 0.6667(6) 0.043(3) Uani 1 1 d . .
H22 H 1.1575 0.0632 0.6740 0.051 Uiso 1 1 calc R U
O13 O 0.7639(8) 0.4906(6) 0.6063(7) 0.075(4) Uani 1 1 d . .
O10 O 0.6096(6) 0.2857(5) 0.2376(6) 0.056(3) Uani 1 1 d . .
N3 N 0.6521(11) 0.9882(8) -0.1749(10) 0.069(5) Uani 1 1 d . .
C59 C 1.0286(9) 0.1429(6) 0.4527(8) 0.035(4) Uani 1 1 d . .
H59 H 1.0710 0.1668 0.4217 0.042 Uiso 1 1 calc R U
O25 O 0.8359(9) 0.4336(6) 0.0777(7) 0.089(4) Uani 1 1 d . .
C73 C 0.9849(10) 0.3795(7) 0.6052(8) 0.038(4) Uani 1 1 d . .
C52 C 1.0403(10) 0.0987(9) 0.6924(8) 0.045(4) Uani 1 1 d . .
C5 C 0.4576(12) 0.8997(8) 0.1909(8) 0.048(4) Uani 1 1 d . .
N11 N 0.8486(11) 0.0118(8) 0.3248(10) 0.075(5) Uani 1 1 d . .
C87 C 0.7843(9) 0.4460(7) 0.4001(10) 0.039(4) Uani 1 1 d . .
C74 C 1.0592(9) 0.4056(7) 0.4929(8) 0.038(4) Uani 1 1 d . .
H74 H 1.0892 0.4425 0.5177 0.046 Uiso 1 1 calc R U
C58 C 1.1122(9) 0.1700(7) 0.5589(9) 0.045(4) Uani 1 1 d . .
C96 C 0.8526(8) 0.3991(6) 0.3715(8) 0.031(3) Uani 1 1 d . .
H96 H 0.8792 0.4174 0.3266 0.037 Uiso 1 1 calc R U
C60 C 0.9970(9) 0.0848(6) 0.4096(8) 0.038(4) Uani 1 1 d . .
H60A H 1.0470 0.0549 0.4042 0.045 Uiso 1 1 calc R U
H60B H 0.9513 0.0625 0.4378 0.045 Uiso 1 1 calc R U
C75 C 1.1247(9) 0.3730(7) 0.4406(8) 0.039(4) Uani 1 1 d . .
H75A H 1.0980 0.3322 0.4239 0.046 Uiso 1 1 calc R U
H75B H 1.1301 0.4007 0.3972 0.046 Uiso 1 1 calc R U
O12 O 0.6635(9) 0.5661(6) 0.5767(7) 0.089(4) Uani 1 1 d . .
C32 C 0.5199(10) 0.5688(7) -0.0513(8) 0.037(4) Uani 1 1 d . .
C34 C 0.6944(9) 0.6645(6) -0.1474(8) 0.038(4) Uani 1 1 d . .
H34A H 0.6496 0.6957 -0.1649 0.046 Uiso 1 1 calc R U
H34B H 0.7216 0.6822 -0.1023 0.046 Uiso 1 1 calc R U
C61 C 0.9601(10) 0.0996(7) 0.3362(8) 0.047(4) Uani 1 1 d . .
H61A H 1.0056 0.1224 0.3082 0.056 Uiso 1 1 calc R U
H61B H 0.9098 0.1293 0.3417 0.056 Uiso 1 1 calc R U
C79 C 0.9802(9) 0.4302(8) 0.4492(8) 0.039(4) Uani 1 1 d . .
C13 C 0.5036(9) 0.9168(6) -0.0895(8) 0.040(4) Uani 1 1 d . .
H13A H 0.4554 0.9483 -0.0965 0.048 Uiso 1 1 calc R U
H13B H 0.5507 0.9373 -0.0597 0.048 Uiso 1 1 calc R U
C12 C 0.4680(9) 0.8565(6) -0.0488(8) 0.033(3) Uani 1 1 d . .
H9 H 0.4245 0.8339 -0.0813 0.039 Uiso 1 1 calc R U
C33 C 0.6467(8) 0.6008(6) -0.1280(9) 0.040(4) Uani 1 1 d . .
H33 H 0.6188 0.5830 -0.1734 0.048 Uiso 1 1 calc R U
O18 O 0.6635(9) 1.0453(7) -0.1889(9) 0.099(5) Uani 1 1 d . .
C26 C 0.5146(11) 0.6196(7) 0.1044(9) 0.047(4) Uani 1 1 d . .
C28 C 0.3759(9) 0.6260(7) -0.0597(8) 0.038(4) Uani 1 1 d . .
H28A H 0.3698 0.5997 -0.1042 0.046 Uiso 1 1 calc R U
H28B H 0.4023 0.6673 -0.0740 0.046 Uiso 1 1 calc R U
C46 C 0.7971(11) 0.4814(9) 0.0631(9) 0.053(4) Uani 1 1 d . .
C40 C 0.7169(10) 0.5524(7) -0.0993(10) 0.041(4) Uani 1 1 d . .
C29 C 0.2824(10) 0.6397(7) -0.0316(9) 0.046(4) Uani 1 1 d . .
H65 H 0.2880 0.6646 0.0147 0.055 Uiso 1 1 calc R U
C62 C 0.9291(11) 0.0422(7) 0.2924(9) 0.053(4) Uani 1 1 d . .
H62A H 0.9152 0.0558 0.2418 0.064 Uiso 1 1 calc R U
H62B H 0.9771 0.0102 0.2907 0.064 Uiso 1 1 calc R U
C63 C 0.9507(9) 0.1888(7) 0.4688(9) 0.037(4) Uani 1 1 d . .
C7 C 0.2383(9) 0.8618(7) 0.1095(8) 0.045(4) Uani 1 1 d . .
H7A H 0.2365 0.8990 0.0761 0.053 Uiso 1 1 calc R U
H7B H 0.2073 0.8740 0.1543 0.053 Uiso 1 1 calc R U
C27 C 0.4402(9) 0.5927(7) -0.0085(8) 0.039(4) Uani 1 1 d . .
H27 H 0.4104 0.5554 0.0146 0.046 Uiso 1 1 calc R U
C6 C 0.3371(10) 0.8464(6) 0.1298(8) 0.040(4) Uani 1 1 d . .
H11 H 0.3393 0.8094 0.1644 0.048 Uiso 1 1 calc R U
C18 C 0.7455(10) 0.8200(7) 0.0896(9) 0.058(5) Uani 1 1 d . .
H18A H 0.7928 0.7895 0.1032 0.069 Uiso 1 1 calc R U
H18B H 0.7154 0.8327 0.1347 0.069 Uiso 1 1 calc R U
C11 C 0.3879(10) 0.8283(8) 0.0593(9) 0.043(4) Uani 1 1 d . .
C88 C 0.6814(9) 0.4750(7) 0.4988(8) 0.042(4) Uani 1 1 d . .
H88 H 0.6541 0.5019 0.4594 0.051 Uiso 1 1 calc R U
C17 C 0.6793(9) 0.7865(6) 0.0387(9) 0.040(4) Uani 1 1 d . .
H21 H 0.7091 0.7757 -0.0078 0.048 Uiso 1 1 calc R U
C93 C 0.7034(12) 0.5168(9) 0.5625(10) 0.056(5) Uani 1 1 d . .
C16 C 0.5461(10) 0.8105(7) -0.0311(9) 0.042(4) Uani 1 1 d . .
C53 C 1.1635(9) 0.1517(7) 0.6280(9) 0.044(4) Uani 1 1 d . .
H53 H 1.1622 0.1895 0.6614 0.053 Uiso 1 1 calc R U
C50 C 0.9356(11) 0.0351(7) 0.7608(9) 0.048(4) Uani 1 1 d . .
O5 O 0.7978(10) 0.0418(8) 0.3610(12) 0.139(8) Uani 1 1 d . .
C64 C 0.8220(9) 0.2122(7) 0.5414(9) 0.044(4) Uani 1 1 d . .
H64 H 0.7911 0.2231 0.4944 0.053 Uiso 1 1 calc R U
C23 C 0.5443(11) 0.6695(7) 0.1628(9) 0.047(4) Uani 1 1 d . .
C43 C 0.9168(10) 0.6218(8) -0.0390(9) 0.053(5) Uani 1 1 d . .
H43 H 0.8628 0.6405 -0.0627 0.063 Uiso 1 1 calc R U
C41 C 0.8179(9) 0.5262(7) -0.0018(9) 0.044(4) Uani 1 1 d . .
H41 H 0.8440 0.4997 -0.0413 0.053 Uiso 1 1 calc R U
C22 C 0.6521(11) 0.7229(8) 0.0773(9) 0.048(4) Uani 1 1 d . .
C56 C 1.3128(11) 0.2563(7) 0.6200(9) 0.062(5) Uani 1 1 d . .
H56A H 1.3366 0.2460 0.6686 0.093 Uiso 1 1 calc R U
H56B H 1.2525 0.2724 0.6241 0.093 Uiso 1 1 calc R U
H56C H 1.3496 0.2891 0.5976 0.093 Uiso 1 1 calc R U
O4 O 0.8364(9) -0.0474(7) 0.3114(8) 0.098(5) Uani 1 1 d . .
C83 C 0.6782(10) 0.2766(7) 0.2922(9) 0.049(4) Uani 1 1 d . .
H83A H 0.7157 0.2396 0.2797 0.058 Uiso 1 1 calc R U
H83B H 0.6525 0.2690 0.3406 0.058 Uiso 1 1 calc R U
C84 C 0.5573(11) 0.2304(8) 0.2254(10) 0.060(5) Uani 1 1 d . .
H84A H 0.5969 0.1941 0.2148 0.072 Uiso 1 1 calc R U
H84B H 0.5198 0.2377 0.1815 0.072 Uiso 1 1 calc R U
C9 C 0.1837(10) 0.7442(7) 0.1180(9) 0.058(5) Uani 1 1 d . .
H20 H 0.1639 0.7551 0.1669 0.088 Uiso 1 1 calc R U
H9B H 0.2423 0.7247 0.1214 0.088 Uiso 1 1 calc R U
H9C H 0.1423 0.7139 0.0954 0.088 Uiso 1 1 calc R U
O17 O 0.7020(10) 0.9577(8) -0.1379(10) 0.118(6) Uani 1 1 d . .
C82 C 0.7336(9) 0.3405(7) 0.2924(8) 0.044(4) Uani 1 1 d . .
H82A H 0.7605 0.3471 0.2443 0.053 Uiso 1 1 calc R U
H82B H 0.6950 0.3775 0.3025 0.053 Uiso 1 1 calc R U
C54 C 1.2622(9) 0.1393(7) 0.6090(9) 0.046(4) Uani 1 1 d . .
H54A H 1.2945 0.1287 0.6547 0.056 Uiso 1 1 calc R U
H54B H 1.2644 0.1009 0.5774 0.056 Uiso 1 1 calc R U
C90 C 0.5824(10) 0.3768(7) 0.4610(9) 0.053(4) Uani 1 1 d . .
H90 H 0.6361 0.3578 0.4390 0.064 Uiso 1 1 calc R U
C81 C 0.8052(9) 0.3345(7) 0.3516(8) 0.044(4) Uani 1 1 d . .
H81A H 0.8499 0.3035 0.3352 0.053 Uiso 1 1 calc R U
H81B H 0.7785 0.3170 0.3960 0.053 Uiso 1 1 calc R U
C69 C 0.8494(12) 0.2776(8) 0.5773(9) 0.050(4) Uani 1 1 d . .
C35 C 0.7660(9) 0.6590(6) -0.2052(9) 0.048(4) Uani 1 1 d . .
H35A H 0.7381 0.6497 -0.2532 0.057 Uiso 1 1 calc R U
H35B H 0.8059 0.6231 -0.1925 0.057 Uiso 1 1 calc R U
C36 C 0.8219(10) 0.7245(7) -0.2099(9) 0.051(4) Uani 1 1 d . .
H36A H 0.7834 0.7603 -0.2257 0.062 Uiso 1 1 calc R U
H36B H 0.8484 0.7351 -0.1618 0.062 Uiso 1 1 calc R U
C55 C 1.3124(10) 0.1936(8) 0.5709(9) 0.053(4) Uani 1 1 d . .
H55 H 1.2832 0.2031 0.5228 0.063 Uiso 1 1 calc R U
C4 C 0.6322(11) 0.9696(8) 0.1994(8) 0.061(5) Uani 1 1 d . .
H4A H 0.6507 0.9266 0.1852 0.091 Uiso 1 1 calc R U
H4B H 0.6836 0.9940 0.2166 0.091 Uiso 1 1 calc R U
H4C H 0.6052 0.9913 0.1573 0.091 Uiso 1 1 calc R U
C19 C 0.7888(11) 0.8828(7) 0.0535(11) 0.059(5) Uani 1 1 d . .
H19 H 0.7408 0.9148 0.0449 0.071 Uiso 1 1 calc R U
C8 C 0.1879(10) 0.8042(7) 0.0723(9) 0.053(4) Uani 1 1 d . .
H3 H 0.2157 0.7940 0.0248 0.064 Uiso 1 1 calc R U
C65 C 0.7109(11) 0.1178(7) 0.5532(11) 0.059(5) Uani 1 1 d . .
H100 H 0.7582 0.0854 0.5452 0.070 Uiso 1 1 calc R U
C70 C 0.9533(11) 0.3302(7) 0.6633(8) 0.048(4) Uani 1 1 d . .
C14 C 0.5404(10) 0.8973(7) -0.1645(8) 0.051(4) Uani 1 1 d . .
H14A H 0.4941 0.8747 -0.1932 0.061 Uiso 1 1 calc R U
H14B H 0.5905 0.8676 -0.1572 0.061 Uiso 1 1 calc R U
C66 C 0.7552(9) 0.1779(7) 0.5876(9) 0.053(5) Uani 1 1 d . .
H66A H 0.7084 0.2088 0.6000 0.063 Uiso 1 1 calc R U
H66B H 0.7848 0.1649 0.6337 0.063 Uiso 1 1 calc R U
C2 C 0.5655(11) 0.9649(8) 0.2603(9) 0.053(4) Uani 1 1 d . .
C77 C 1.2176(9) 0.3584(7) 0.4695(9) 0.046(4) Uani 1 1 d . .
H77 H 1.2128 0.3334 0.5156 0.056 Uiso 1 1 calc R U
C86 C 0.4978(11) 0.2108(8) 0.2877(11) 0.053(5) Uani 1 1 d . .
C30 C 0.2313(10) 0.6801(8) -0.0875(9) 0.059(5) Uani 1 1 d . .
H30A H 0.2426 0.6641 -0.1365 0.089 Uiso 1 1 calc R U
H30B H 0.2505 0.7248 -0.0837 0.089 Uiso 1 1 calc R U
H30C H 0.1682 0.6774 -0.0779 0.089 Uiso 1 1 calc R U
C42 C 0.8869(9) 0.5762(7) 0.0232(9) 0.054(5) Uani 1 1 d . .
H42A H 0.9391 0.5535 0.0434 0.065 Uiso 1 1 calc R U
H42B H 0.8619 0.6022 0.0628 0.065 Uiso 1 1 calc R U
C15 C 0.5721(11) 0.9585(8) -0.2082(9) 0.054(5) Uani 1 1 d . .
H15A H 0.5846 0.9459 -0.2589 0.065 Uiso 1 1 calc R U
H15B H 0.5240 0.9905 -0.2097 0.065 Uiso 1 1 calc R U
C49 C 0.8653(10) 0.0306(8) 0.7006(9) 0.059(5) Uani 1 1 d . .
H49A H 0.8092 0.0180 0.7216 0.089 Uiso 1 1 calc R U
H49B H 0.8830 -0.0013 0.6647 0.089 Uiso 1 1 calc R U
H49C H 0.8587 0.0724 0.6768 0.089 Uiso 1 1 calc R U
C71 C 0.8818(11) 0.3582(7) 0.7136(8) 0.062(5) Uani 1 1 d . .
H71A H 0.8341 0.3767 0.6838 0.092 Uiso 1 1 calc R U
H71B H 0.9080 0.3916 0.7446 0.092 Uiso 1 1 calc R U
H71C H 0.8583 0.3241 0.7442 0.092 Uiso 1 1 calc R U
C89 C 0.6128(10) 0.4239(7) 0.5232(9) 0.057(5) Uani 1 1 d . .
H89A H 0.5604 0.4463 0.5419 0.069 Uiso 1 1 calc R U
H89B H 0.6388 0.3986 0.5638 0.069 Uiso 1 1 calc R U
C38 C 1.0002(13) 0.7898(9) -0.2120(13) 0.066(6) Uani 1 1 d . .
C92 C 0.5284(10) 0.4135(9) 0.3984(9) 0.067(5) Uani 1 1 d . .
H92A H 0.4705 0.4257 0.4165 0.101 Uiso 1 1 calc R U
H92B H 0.5210 0.3854 0.3561 0.101 Uiso 1 1 calc R U
H92C H 0.5606 0.4520 0.3843 0.101 Uiso 1 1 calc R U
C57 C 1.4070(9) 0.1703(8) 0.5585(9) 0.059(5) Uani 1 1 d . .
H57A H 1.4378 0.1656 0.6056 0.089 Uiso 1 1 calc R U
H57B H 1.4381 0.2016 0.5287 0.089 Uiso 1 1 calc R U
H57C H 1.4054 0.1290 0.5334 0.089 Uiso 1 1 calc R U
C48 C 0.9113(11) 0.0819(9) 0.8192(9) 0.071(5) Uani 1 1 d . .
H48A H 0.9054 0.1248 0.7980 0.107 Uiso 1 1 calc R U
H48B H 0.9573 0.0823 0.8572 0.107 Uiso 1 1 calc R U
H48C H 0.8552 0.0691 0.8403 0.107 Uiso 1 1 calc R U
C3 C 0.5882(13) 0.9160(9) 0.3197(10) 0.080(6) Uani 1 1 d . .
H3A H 0.5429 0.9169 0.3569 0.121 Uiso 1 1 calc R U
H3B H 0.6454 0.9267 0.3421 0.121 Uiso 1 1 calc R U
H3C H 0.5910 0.8732 0.2982 0.121 Uiso 1 1 calc R U
C24 C 0.6171(12) 0.6401(8) 0.2125(10) 0.076(6) Uani 1 1 d . .
H24A H 0.6650 0.6242 0.1825 0.114 Uiso 1 1 calc R U
H24B H 0.5925 0.6047 0.2405 0.114 Uiso 1 1 calc R U
H24C H 0.6399 0.6729 0.2460 0.114 Uiso 1 1 calc R U
C20 C 0.8544(10) 0.9113(8) 0.1102(10) 0.068(5) Uani 1 1 d . .
H20A H 0.9052 0.8827 0.1160 0.102 Uiso 1 1 calc R U
H20B H 0.8252 0.9159 0.1570 0.102 Uiso 1 1 calc R U
H20C H 0.8743 0.9533 0.0935 0.102 Uiso 1 1 calc R U
C76 C 1.2668(10) 0.4213(8) 0.4863(11) 0.076(6) Uani 1 1 d . .
H76A H 1.3256 0.4115 0.5061 0.114 Uiso 1 1 calc R U
H76B H 1.2340 0.4460 0.5221 0.114 Uiso 1 1 calc R U
H76C H 1.2721 0.4463 0.4415 0.114 Uiso 1 1 calc R U
C37 C 0.9420(11) 0.7715(8) -0.2756(9) 0.057(5) Uani 1 1 d . .
H37A H 0.9012 0.8073 -0.2867 0.068 Uiso 1 1 calc R U
H37B H 0.9790 0.7648 -0.3187 0.068 Uiso 1 1 calc R U
C72 C 1.0370(11) 0.3091(7) 0.7057(9) 0.063(5) Uani 1 1 d . .
H72A H 1.0214 0.2770 0.7422 0.095 Uiso 1 1 calc R U
H72B H 1.0635 0.3463 0.7301 0.095 Uiso 1 1 calc R U
H72C H 1.0792 0.2907 0.6719 0.095 Uiso 1 1 calc R U
C25 C 0.4631(11) 0.6900(8) 0.2056(9) 0.070(5) Uani 1 1 d . .
H25A H 0.4794 0.7247 0.2392 0.105 Uiso 1 1 calc R U
H25B H 0.4411 0.6535 0.2333 0.105 Uiso 1 1 calc R U
H25C H 0.4171 0.7050 0.1716 0.105 Uiso 1 1 calc R U
C68 C 0.6434(10) 0.0877(8) 0.6089(10) 0.072(6) Uani 1 1 d . .
H68A H 0.5972 0.1190 0.6192 0.108 Uiso 1 1 calc R U
H68B H 0.6747 0.0765 0.6543 0.108 Uiso 1 1 calc R U
H68C H 0.6168 0.0492 0.5876 0.108 Uiso 1 1 calc R U
C44 C 0.9710(10) 0.5860(9) -0.1000(10) 0.067(5) Uani 1 1 d . .
H44A H 0.9790 0.6148 -0.1415 0.101 Uiso 1 1 calc R U
H44B H 0.9386 0.5478 -0.1162 0.101 Uiso 1 1 calc R U
H44C H 1.0286 0.5734 -0.0800 0.101 Uiso 1 1 calc R U
C91 C 0.5289(10) 0.3227(8) 0.4943(9) 0.062(5) Uani 1 1 d . .
H91A H 0.5661 0.2989 0.5292 0.094 Uiso 1 1 calc R U
H91B H 0.5082 0.2937 0.4557 0.094 Uiso 1 1 calc R U
H91C H 0.4783 0.3406 0.5194 0.094 Uiso 1 1 calc R U
C78 C 1.2688(10) 0.3185(9) 0.4149(10) 0.070(6) Uani 1 1 d . .
H78A H 1.2360 0.2792 0.4036 0.105 Uiso 1 1 calc R U
H78B H 1.3265 0.3074 0.4359 0.105 Uiso 1 1 calc R U
H78C H 1.2766 0.3432 0.3702 0.105 Uiso 1 1 calc R U
C51 C 0.9481(11) -0.0324(9) 0.7983(11) 0.081(6) Uani 1 1 d . .
H51A H 0.9997 -0.0312 0.8311 0.121 Uiso 1 1 calc R U
H51B H 0.9566 -0.0651 0.7609 0.121 Uiso 1 1 calc R U
H51C H 0.8957 -0.0427 0.8262 0.121 Uiso 1 1 calc R U
C1 C 0.5522(12) 1.0342(9) 0.2969(11) 0.081(6) Uani 1 1 d . .
H1A H 0.5362 1.0654 0.2591 0.121 Uiso 1 1 calc R U
H1B H 0.6072 1.0475 0.3213 0.121 Uiso 1 1 calc R U
H1C H 0.5053 1.0319 0.3326 0.121 Uiso 1 1 calc R U
C47 C 0.7147(12) 0.4764(9) 0.1767(11) 0.090(7) Uani 1 1 d . .
H47A H 0.6982 0.4318 0.1670 0.134 Uiso 1 1 calc R U
H47B H 0.6656 0.4986 0.1995 0.134 Uiso 1 1 calc R U
H47C H 0.7664 0.4776 0.2093 0.134 Uiso 1 1 calc R U
C85 C 0.4504(12) 0.1924(9) 0.3335(11) 0.069(5) Uani 1 1 d . .
H85 H 0.4124 0.1776 0.3702 0.083 Uiso 1 1 calc R U
C10 C 0.0901(10) 0.8293(9) 0.0577(10) 0.073(6) Uani 1 1 d . .
H10A H 0.0553 0.7956 0.0337 0.109 Uiso 1 1 calc R U
H10B H 0.0916 0.8671 0.0263 0.109 Uiso 1 1 calc R U
H10C H 0.0633 0.8405 0.1040 0.109 Uiso 1 1 calc R U
C21 C 0.8306(13) 0.8689(10) -0.0191(11) 0.090(7) Uani 1 1 d . .
H21A H 0.8612 0.9072 -0.0361 0.135 Uiso 1 1 calc R U
H21B H 0.7847 0.8568 -0.0548 0.135 Uiso 1 1 calc R U
H21C H 0.8727 0.8337 -0.0134 0.135 Uiso 1 1 calc R U
C45 C 0.9721(11) 0.6779(9) -0.0056(10) 0.082(6) Uani 1 1 d . .
H45A H 0.9400 0.6972 0.0346 0.123 Uiso 1 1 calc R U
H45B H 0.9824 0.7103 -0.0430 0.123 Uiso 1 1 calc R U
H45C H 1.0287 0.6614 0.0127 0.123 Uiso 1 1 calc R U
C94 C 0.7844(12) 0.5255(8) 0.6774(10) 0.077(6) Uani 1 1 d . .
H94A H 0.7989 0.5702 0.6671 0.115 Uiso 1 1 calc R U
H94B H 0.8346 0.5049 0.7022 0.115 Uiso 1 1 calc R U
H94C H 0.7330 0.5238 0.7087 0.115 Uiso 1 1 calc R U
C39 C 1.0497(15) 0.8067(11) -0.1629(13) 0.090(7) Uani 1 1 d . .
H39 H 1.0883 0.8199 -0.1246 0.108 Uiso 1 1 calc R U
C31 C 0.2341(11) 0.5780(8) -0.0160(11) 0.074(6) Uani 1 1 d . .
H31A H 0.1796 0.5876 0.0094 0.111 Uiso 1 1 calc R U
H31B H 0.2715 0.5504 0.0146 0.111 Uiso 1 1 calc R U
H31C H 0.2201 0.5561 -0.0619 0.111 Uiso 1 1 calc R U
C67 C 0.6680(13) 0.1306(10) 0.4823(12) 0.096(7) Uani 1 1 d . .
H67A H 0.6211 0.1622 0.4884 0.145 Uiso 1 1 calc R U
H67B H 0.6429 0.0908 0.4628 0.145 Uiso 1 1 calc R U
H67C H 0.7115 0.1473 0.4485 0.145 Uiso 1 1 calc R U

loop_
_atom_site_aniso_label
_atom_site_aniso_U_11
_atom_site_aniso_U_22
_atom_site_aniso_U_33
_atom_site_aniso_U_23
_atom_site_aniso_U_13
_atom_site_aniso_U_12
O19 0.062(7) 0.022(6) 0.048(7) 0.000(5) 0.002(5) 0.010(5)
O2 0.044(6) 0.019(6) 0.071(8) 0.007(5) -0.001(5) 0.004(5)
O6 0.060(7) 0.016(5) 0.052(7) 0.006(5) 0.005(5) 0.001(5)
O14 0.061(7) 0.029(6) 0.051(7) -0.011(5) 0.003(6) 0.000(5)
O1 0.062(7) 0.028(6) 0.058(7) 0.019(5) 0.015(6) -0.004(5)
O22 0.053(6) 0.020(6) 0.046(7) -0.004(5) 0.000(5) 0.000(5)
O24 0.055(6) 0.017(6) 0.066(8) 0.006(5) 0.006(5) 0.008(5)
O16 0.053(7) 0.013(5) 0.074(8) -0.001(5) 0.016(5) 0.005(5)
O3 0.049(6) 0.014(5) 0.069(7) 0.004(5) -0.008(5) 0.004(5)
O11 0.062(7) 0.030(6) 0.057(7) -0.001(6) -0.003(6) 0.009(5)
O9 0.058(7) 0.017(5) 0.050(7) 0.003(5) 0.010(5) 0.004(5)
O20 0.076(8) 0.019(6) 0.068(8) -0.008(5) -0.014(6) 0.006(6)
O15 0.065(8) 0.021(6) 0.067(8) -0.011(5) 0.001(6) 0.010(5)
N14 0.053(8) 0.015(6) 0.037(8) 0.000(6) 0.010(6) -0.003(6)
O23 0.055(7) 0.031(6) 0.072(8) -0.006(5) 0.037(6) -0.009(5)
O8 0.088(8) 0.025(6) 0.051(7) 0.001(5) 0.019(6) -0.001(6)
O7 0.067(8) 0.025(6) 0.075(8) 0.014(6) 0.027(6) 0.021(6)
O21 0.086(8) 0.027(6) 0.043(7) 0.008(5) -0.005(6) 0.006(6)
N6 0.051(8) 0.023(7) 0.042(8) 0.006(6) -0.001(6) 0.011(6)
N1 0.042(8) 0.028(7) 0.053(9) -0.008(6) 0.004(6) -0.004(6)
N12 0.050(8) 0.013(6) 0.055(9) 0.011(6) 0.006(7) -0.006(6)
N15 0.039(7) 0.024(7) 0.040(8) -0.002(6) -0.003(6) -0.012(6)
N8 0.043(8) 0.025(7) 0.043(9) 0.008(6) 0.003(6) 0.014(6)
N2 0.047(8) 0.011(6) 0.052(8) 0.004(6) 0.013(6) -0.002(5)
N10 0.046(8) 0.017(7) 0.051(9) -0.001(6) -0.013(6) -0.002(6)
N4 0.050(8) 0.017(7) 0.066(10) 0.002(6) 0.002(7) 0.006(6)
N7 0.031(7) 0.025(7) 0.046(8) -0.006(6) -0.002(6) -0.003(6)
N13 0.059(9) 0.016(7) 0.061(9) -0.001(6) 0.007(8) -0.002(6)
N5 0.062(9) 0.012(6) 0.050(9) -0.008(6) -0.018(7) 0.011(6)
O26 0.085(9) 0.054(8) 0.062(9) 0.019(7) 0.016(7) 0.021(7)
N16 0.045(8) 0.018(7) 0.055(10) 0.003(6) 0.002(7) 0.010(6)
N9 0.062(9) 0.014(6) 0.052(9) 0.008(6) -0.009(7) 0.000(6)
O13 0.094(10) 0.074(9) 0.056(9) -0.021(7) -0.002(7) 0.026(7)
O10 0.053(7) 0.036(7) 0.080(8) -0.004(6) -0.021(6) -0.008(5)
N3 0.074(12) 0.040(10) 0.093(14) -0.002(10) 0.026(10) -0.001(9)
C59 0.047(9) 0.014(7) 0.044(10) 0.006(7) -0.004(8) -0.005(7)
O25 0.118(11) 0.039(7) 0.111(11) 0.025(7) 0.000(8) 0.049(7)
C73 0.061(11) 0.023(9) 0.031(10) -0.001(7) 0.002(8) -0.006(8)
C52 0.039(10) 0.061(13) 0.035(10) -0.006(9) 0.012(8) -0.007(9)
C5 0.069(13) 0.037(11) 0.036(10) 0.006(8) -0.003(9) -0.012(10)
N11 0.073(12) 0.045(11) 0.106(14) -0.007(10) -0.036(10) -0.005(10)
C87 0.032(9) 0.030(9) 0.055(12) -0.005(8) 0.002(8) -0.019(7)
C74 0.034(9) 0.028(8) 0.052(11) -0.010(8) 0.000(8) -0.002(7)
C58 0.037(9) 0.024(9) 0.074(13) -0.004(9) -0.013(8) 0.005(7)
C96 0.034(8) 0.015(7) 0.043(9) -0.003(7) 0.004(7) -0.005(6)
C60 0.049(9) 0.026(8) 0.039(10) 0.011(7) -0.003(8) 0.003(7)
C75 0.045(10) 0.024(8) 0.046(10) 0.011(7) 0.004(8) 0.003(7)
O12 0.129(11) 0.058(9) 0.080(10) -0.011(7) 0.002(8) 0.048(8)
C32 0.049(10) 0.029(9) 0.032(9) 0.003(7) 0.003(7) 0.004(8)
C34 0.034(9) 0.018(8) 0.062(11) 0.015(7) 0.006(8) 0.000(6)
C61 0.063(11) 0.031(9) 0.048(11) -0.002(8) 0.006(8) 0.008(8)
C79 0.040(10) 0.043(11) 0.035(10) -0.008(8) 0.023(7) 0.000(8)
C13 0.035(8) 0.024(8) 0.061(11) 0.006(8) 0.015(8) 0.013(7)
C12 0.040(9) 0.015(7) 0.042(10) -0.010(7) 0.002(7) -0.006(6)
C33 0.023(8) 0.025(8) 0.072(12) -0.015(8) -0.001(8) 0.006(7)
O18 0.084(10) 0.058(10) 0.156(14) 0.006(10) 0.012(9) -0.016(8)
C26 0.071(12) 0.019(9) 0.051(12) 0.003(8) -0.003(9) 0.002(8)
C28 0.039(9) 0.022(8) 0.053(10) -0.002(7) 0.009(8) 0.001(7)
C46 0.055(12) 0.051(12) 0.053(12) -0.006(10) -0.001(9) -0.012(10)
C40 0.043(10) 0.019(8) 0.063(13) 0.004(8) 0.001(9) -0.007(7)
C29 0.055(11) 0.029(9) 0.055(11) -0.010(8) 0.016(8) 0.000(8)
C62 0.075(12) 0.025(9) 0.060(12) 0.002(8) -0.001(9) -0.010(9)
C63 0.041(9) 0.021(8) 0.050(11) -0.001(8) 0.009(8) -0.001(7)
C7 0.050(10) 0.037(9) 0.047(10) 0.000(8) 0.014(8) -0.006(8)
C27 0.041(9) 0.027(8) 0.048(10) 0.005(8) 0.013(8) -0.001(7)
C6 0.059(11) 0.019(8) 0.042(10) 0.001(7) -0.004(8) -0.015(7)
C18 0.066(12) 0.024(9) 0.083(14) -0.008(9) -0.014(10) 0.016(8)
C11 0.043(10) 0.028(10) 0.059(12) 0.009(9) 0.005(8) -0.004(8)
C88 0.035(9) 0.046(10) 0.045(10) -0.005(8) 0.005(7) 0.014(8)
C17 0.042(9) 0.023(8) 0.056(10) -0.002(7) -0.010(8) -0.004(7)
C93 0.063(12) 0.052(12) 0.051(12) -0.006(10) -0.003(10) 0.004(10)
C16 0.052(10) 0.031(10) 0.043(10) 0.003(8) -0.013(9) -0.008(8)
C53 0.044(10) 0.021(8) 0.067(12) 0.017(8) 0.010(8) -0.013(7)
C50 0.060(11) 0.036(10) 0.049(11) 0.015(8) 0.013(9) 0.013(8)
O5 0.084(11) 0.081(12) 0.25(2) -0.084(13) 0.021(12) -0.003(9)
C64 0.042(9) 0.027(9) 0.064(11) 0.008(8) 0.021(8) 0.002(7)
C23 0.074(12) 0.023(8) 0.044(11) -0.010(8) -0.004(9) 0.010(8)
C43 0.036(10) 0.043(11) 0.079(13) 0.015(10) -0.004(9) 0.000(8)
C41 0.039(9) 0.033(9) 0.060(11) -0.003(8) -0.009(8) 0.013(8)
C22 0.062(11) 0.026(9) 0.057(12) -0.017(8) -0.008(9) 0.003(8)
C56 0.078(12) 0.026(9) 0.080(13) 0.017(9) -0.025(10) -0.010(8)
O4 0.082(9) 0.068(10) 0.144(14) -0.010(10) -0.005(9) -0.012(8)
C83 0.061(11) 0.025(9) 0.059(11) -0.002(8) -0.016(9) 0.003(8)
C84 0.062(11) 0.030(9) 0.086(14) 0.001(9) -0.031(10) -0.004(9)
C9 0.071(12) 0.025(9) 0.079(13) -0.016(9) 0.013(10) -0.014(8)
O17 0.090(11) 0.095(13) 0.168(16) 0.059(12) -0.011(10) -0.011(9)
C82 0.044(10) 0.038(10) 0.052(11) 0.003(8) -0.001(8) -0.004(7)
C54 0.044(10) 0.024(8) 0.070(12) 0.000(8) -0.017(8) -0.007(7)
C90 0.049(11) 0.037(10) 0.074(13) -0.010(9) 0.001(9) -0.008(8)
C81 0.049(10) 0.033(9) 0.050(11) -0.009(8) -0.002(8) -0.004(7)
C69 0.055(11) 0.048(12) 0.048(11) 0.011(9) 0.019(9) -0.006(9)
C35 0.047(10) 0.020(8) 0.076(12) -0.001(8) 0.007(9) -0.004(7)
C36 0.061(10) 0.028(9) 0.066(12) -0.010(8) 0.032(9) -0.001(8)
C55 0.054(11) 0.043(10) 0.061(12) 0.007(9) -0.004(8) 0.004(8)
C4 0.087(13) 0.053(12) 0.042(11) -0.014(9) 0.000(10) 0.004(10)
C19 0.044(10) 0.030(10) 0.104(16) -0.004(10) -0.005(10) 0.002(8)
C8 0.068(12) 0.030(9) 0.063(12) -0.001(9) 0.022(9) -0.013(8)
C65 0.055(11) 0.027(9) 0.094(15) -0.005(9) 0.011(11) 0.001(8)
C70 0.079(12) 0.024(9) 0.041(10) -0.004(8) 0.000(9) 0.004(8)
C14 0.061(11) 0.037(10) 0.054(11) -0.003(8) 0.016(9) 0.005(8)
C66 0.045(10) 0.041(10) 0.072(13) 0.002(9) 0.001(9) 0.018(8)
C2 0.049(11) 0.051(11) 0.058(12) -0.013(9) -0.003(9) 0.011(8)
C77 0.039(10) 0.045(10) 0.055(11) 0.014(9) -0.010(8) 0.005(8)
C86 0.047(11) 0.050(12) 0.061(13) -0.004(10) -0.005(10) -0.016(9)
C30 0.050(10) 0.050(11) 0.076(13) -0.006(10) -0.001(9) 0.020(9)
C42 0.032(9) 0.044(11) 0.086(14) 0.003(10) -0.006(9) 0.013(8)
C15 0.061(12) 0.043(11) 0.057(12) -0.010(9) -0.001(9) -0.006(9)
C49 0.060(11) 0.057(12) 0.060(12) 0.006(10) 0.008(9) 0.004(9)
C71 0.095(13) 0.037(10) 0.054(11) -0.003(9) 0.040(10) 0.017(9)
C89 0.059(11) 0.040(11) 0.074(13) -0.003(9) 0.018(9) 0.018(9)
C38 0.058(14) 0.054(13) 0.089(18) 0.022(12) 0.043(12) 0.007(10)
C92 0.053(11) 0.070(13) 0.077(14) 0.009(11) 0.002(10) -0.009(9)
C57 0.048(11) 0.050(11) 0.080(13) 0.006(10) 0.000(9) -0.023(9)
C48 0.077(13) 0.068(13) 0.068(13) -0.015(11) 0.010(10) 0.023(10)
C3 0.107(16) 0.060(13) 0.074(14) 0.016(11) -0.001(11) 0.010(11)
C24 0.114(16) 0.029(10) 0.085(14) -0.021(10) -0.025(12) -0.005(10)
C20 0.041(10) 0.042(11) 0.121(16) -0.009(11) -0.011(10) -0.001(8)
C76 0.048(11) 0.049(12) 0.131(18) -0.009(12) -0.009(11) -0.007(9)
C37 0.069(12) 0.053(11) 0.048(12) 0.014(9) 0.010(9) -0.013(9)
C72 0.103(14) 0.036(10) 0.050(11) 0.018(9) -0.016(10) -0.015(10)
C25 0.101(15) 0.048(11) 0.061(13) 0.010(10) 0.030(11) -0.007(10)
C68 0.049(11) 0.060(12) 0.107(16) -0.031(11) 0.017(10) -0.021(9)
C44 0.053(11) 0.063(13) 0.086(15) -0.017(11) 0.001(10) -0.010(9)
C91 0.065(12) 0.055(12) 0.068(13) -0.006(10) 0.009(9) -0.014(9)
C78 0.050(11) 0.065(13) 0.096(15) 0.024(11) -0.002(10) 0.030(10)
C51 0.079(13) 0.058(13) 0.107(16) 0.043(12) 0.014(11) 0.007(10)
C1 0.086(14) 0.053(12) 0.103(16) -0.039(12) -0.010(11) -0.007(10)
C47 0.100(16) 0.080(15) 0.089(16) 0.050(13) 0.006(12) 0.031(12)
C85 0.071(14) 0.060(13) 0.076(15) -0.006(11) 0.006(11) 0.001(11)
C10 0.054(12) 0.057(13) 0.107(16) -0.016(11) 0.004(10) -0.013(9)
C21 0.089(15) 0.072(15) 0.109(18) -0.002(14) 0.015(13) -0.029(12)
C45 0.080(14) 0.082(15) 0.083(15) -0.026(12) -0.035(11) -0.013(11)
C94 0.116(16) 0.050(12) 0.063(13) -0.012(11) -0.016(11) 0.011(11)
C39 0.090(18) 0.082(17) 0.098(19) 0.011(14) 0.010(14) -0.026(13)
C31 0.059(12) 0.048(12) 0.116(17) 0.001(11) 0.007(11) -0.006(9)
C67 0.088(16) 0.073(15) 0.13(2) -0.019(14) -0.026(14) -0.016(12)

loop_
_atom_type_symbol
_atom_type_description
_atom_type_scat_dispersion_real
_atom_type_scat_dispersion_imag
_atom_type_scat_source
C C 0.0033 0.0016 'International Tables Vol C Tables 4.2.6.8 and 6.1.1.4'
H H 0.0000 0.0000 'International Tables Vol C Tables 4.2.6.8 and 6.1.1.4'
N N 0.0061 0.0033 'International Tables Vol C Tables 4.2.6.8 and 6.1.1.4'
O O 0.0106 0.0060 'International Tables Vol C Tables 4.2.6.8 and 6.1.1.4'

loop_
_geom_angle_atom_site_label_1
_geom_angle_atom_site_label_2
_geom_angle_atom_site_label_3
_geom_angle
C5 O14 C2 119.3(12)
C52 O1 C50 118.9(11)
C73 N14 C74 121.8(12)
C73 N14 H31 119.1
C74 N14 H31 119.1
C36 O23 C37 111.6(11)
C26 N6 C27 121.7(12)
C26 N6 H8 119.2
C27 N6 H8 119.2
C5 N1 C6 117.3(13)
C5 N1 H18 121.3
C6 N1 H18 121.3
C63 N12 C64 121.2(12)
C63 N12 H6 119.4
C64 N12 H6 119.4
C79 N15 C96 122.5(12)
C79 N15 H29 118.8
C96 N15 H29 118.8
C40 N8 C41 121.7(13)
C40 N8 H70 119.2
C41 N8 H70 119.2
C11 N2 C12 118.6(12)
C11 N2 H30 120.7
C12 N2 H30 120.7
C58 N10 C59 118.7(12)
C58 N10 H25 120.6
C59 N10 H25 120.6
C16 N4 C17 119.8(12)
C16 N4 H28 120.1
C17 N4 H28 120.1
C32 N7 C33 123.8(11)
C32 N7 H12 118.1
C33 N7 H12 118.1
C69 N13 C70 122.7(13)
C69 N13 H23 118.7
C70 N13 H23 118.7
C22 N5 C23 125.2(12)
C22 N5 H24 117.4
C23 N5 H24 117.4
C46 O26 C47 119.0(13)
C87 N16 C88 123.7(13)
C87 N16 H26 118.2
C88 N16 H26 118.2
C52 N9 C53 122.3(13)
C52 N9 H22 118.8
C53 N9 H22 118.8
C93 O13 C94 116.8(13)
C84 O10 C83 113.3(11)
O17 N3 O18 123.2(19)
O17 N3 C15 121.0(16)
O18 N3 C15 115.8(18)
N10 C59 C60 111.9(11)
N10 C59 C63 111.1(12)
C60 C59 C63 110.9(12)
N10 C59 H59 107.6
C60 C59 H59 107.6
C63 C59 H59 107.6
O8 C73 N14 122.2(13)
O8 C73 C70 116.9(13)
N14 C73 C70 120.8(13)
O2 C52 O1 126.6(14)
O2 C52 N9 123.2(15)
O1 C52 N9 110.2(14)
O15 C5 N1 127.2(15)
O15 C5 O14 124.7(15)
N1 C5 O14 108.0(15)
O5 N11 O4 121.3(19)
O5 N11 C62 122.1(17)
O4 N11 C62 116.7(18)
O11 C87 N16 120.4(14)
O11 C87 C96 119.8(15)
N16 C87 C96 119.7(14)
N14 C74 C79 109.4(11)
N14 C74 C75 110.8(11)
C79 C74 C75 109.2(12)
N14 C74 H74 109.1
C79 C74 H74 109.1
C75 C74 H74 109.1
O3 C58 N10 121.5(14)
O3 C58 C53 118.9(13)
N10 C58 C53 119.6(13)
N15 C96 C87 113.0(12)
N15 C96 C81 107.8(11)
C87 C96 C81 108.6(11)
N15 C96 H96 109.1
C87 C96 H96 109.1
C81 C96 H96 109.1
C61 C60 C59 114.5(12)
C61 C60 H60A 108.6
C59 C60 H60A 108.6
C61 C60 H60B 108.6
C59 C60 H60B 108.6
H60A C60 H60B 107.6
C77 C75 C74 118.0(12)
C77 C75 H75A 107.8
C74 C75 H75A 107.8
C77 C75 H75B 107.8
C74 C75 H75B 107.8
H75A C75 H75B 107.1
O22 C32 N7 120.9(13)
O22 C32 C27 121.3(13)
N7 C32 C27 117.4(12)
C35 C34 C33 115.5(11)
C35 C34 H34A 108.4
C33 C34 H34A 108.4
C35 C34 H34B 108.4
C33 C34 H34B 108.4
H34A C34 H34B 107.5
C60 C61 C62 115.1(13)
C60 C61 H61A 108.5
C62 C61 H61A 108.5
C60 C61 H61B 108.5
C62 C61 H61B 108.5
H61A C61 H61B 107.5
O9 C79 N15 121.7(14)
O9 C79 C74 122.0(14)
N15 C79 C74 115.9(13)
C14 C13 C12 110.2(11)
C14 C13 H13A 109.6
C12 C13 H13A 109.6
C14 C13 H13B 109.6
C12 C13 H13B 109.6
H13A C13 H13B 108.1
N2 C12 C16 109.7(11)
N2 C12 C13 111.0(11)
C16 C12 C13 109.2(11)
N2 C12 H9 109.0
C16 C12 H9 109.0
C13 C12 H9 109.0
N7 C33 C40 113.7(13)
N7 C33 C34 109.0(11)
C40 C33 C34 108.2(11)
N7 C33 H33 108.6
C40 C33 H33 108.6
C34 C33 H33 108.6
O21 C26 N6 121.6(14)
O21 C26 C23 118.5(14)
N6 C26 C23 119.8(13)
C27 C28 C29 117.6(13)
C27 C28 H28A 107.9
C29 C28 H28A 107.9
C27 C28 H28B 107.9
C29 C28 H28B 107.9
H28A C28 H28B 107.2
O25 C46 O26 123.6(17)
O25 C46 C41 124.9(17)
O26 C46 C41 111.0(15)
O24 C40 N8 124.2(14)
O24 C40 C33 118.9(15)
N8 C40 C33 116.8(14)
C31 C29 C30 110.9(14)
C31 C29 C28 110.9(12)
C30 C29 C28 109.6(13)
C31 C29 H65 108.4
C30 C29 H65 108.4
C28 C29 H65 108.4
N11 C62 C61 111.7(14)
N11 C62 H62A 109.3
C61 C62 H62A 109.3
N11 C62 H62B 109.3
C61 C62 H62B 109.3
H62A C62 H62B 107.9
O6 C63 N12 123.3(13)
O6 C63 C59 119.5(13)
N12 C63 C59 117.2(13)
C6 C7 C8 113.6(12)
C6 C7 H7A 108.8
C8 C7 H7A 108.8
C6 C7 H7B 108.8
C8 C7 H7B 108.8
H7A C7 H7B 107.7
N6 C27 C28 109.0(11)
N6 C27 C32 110.3(12)
C28 C27 C32 109.6(12)
N6 C27 H27 109.3
C28 C27 H27 109.3
C32 C27 H27 109.3
N1 C6 C11 112.4(12)
N1 C6 C7 107.1(12)
C11 C6 C7 109.7(12)
N1 C6 H11 109.2
C11 C6 H11 109.2
C7 C6 H11 109.2
C17 C18 C19 112.8(13)
C17 C18 H18A 109.0
C19 C18 H18A 109.0
C17 C18 H18B 109.0
C19 C18 H18B 109.0
H18A C18 H18B 107.8
O16 C11 N2 121.0(15)
O16 C11 C6 119.0(13)
N2 C11 C6 120.0(13)
N16 C88 C93 111.8(13)
N16 C88 C89 110.2(12)
C93 C88 C89 108.4(13)
N16 C88 H88 108.8
C93 C88 H88 108.8
C89 C88 H88 108.8
N4 C17 C18 111.9(12)
N4 C17 C22 111.8(12)
C18 C17 C22 106.7(12)
N4 C17 H21 108.8
C18 C17 H21 108.8
C22 C17 H21 108.8
O12 C93 O13 123.8(16)
O12 C93 C88 123.7(17)
O13 C93 C88 112.1(16)
O19 C16 N4 120.1(14)
O19 C16 C12 121.8(13)
N4 C16 C12 117.8(14)
N9 C53 C58 113.5(12)
N9 C53 C54 111.7(12)
C58 C53 C54 109.4(13)
N9 C53 H53 107.3
C58 C53 H53 107.3
C54 C53 H53 107.3
O1 C50 C48 112.6(14)
O1 C50 C49 113.4(13)
C48 C50 C49 112.3(14)
O1 C50 C51 100.7(12)
C48 C50 C51 107.4(14)
C49 C50 C51 109.8(14)
N12 C64 C66 113.5(12)
N12 C64 C69 113.1(12)
C66 C64 C69 110.5(13)
N12 C64 H64 106.4
C66 C64 H64 106.4
C69 C64 H64 106.4
N5 C23 C25 110.1(12)
N5 C23 C24 109.2(13)
C25 C23 C24 112.4(14)
N5 C23 C26 107.1(12)
C25 C23 C26 108.4(14)
C24 C23 C26 109.6(12)
C45 C43 C42 109.3(14)
C45 C43 C44 110.4(13)
C42 C43 C44 113.0(13)
C45 C43 H43 108.0
C42 C43 H43 108.0
C44 C43 H43 108.0
N8 C41 C42 111.5(12)
N8 C41 C46 111.5(13)
C42 C41 C46 109.0(12)
N8 C41 H41 108.2
C42 C41 H41 108.2
C46 C41 H41 108.2
O20 C22 N5 121.3(15)
O20 C22 C17 120.5(15)
N5 C22 C17 117.7(14)
C55 C56 H56A 109.5
C55 C56 H56B 109.5
H56A C56 H56B 109.5
C55 C56 H56C 109.5
H56A C56 H56C 109.5
H56B C56 H56C 109.5
O10 C83 C82 105.4(11)
O10 C83 H83A 110.7
C82 C83 H83A 110.7
O10 C83 H83B 110.7
C82 C83 H83B 110.7
H83A C83 H83B 108.8
O10 C84 C86 116.0(14)
O10 C84 H84A 108.3
C86 C84 H84A 108.3
O10 C84 H84B 108.3
C86 C84 H84B 108.3
H84A C84 H84B 107.4
C8 C9 H20 109.5
C8 C9 H9B 109.5
H20 C9 H9B 109.5
C8 C9 H9C 109.5
H20 C9 H9C 109.5
H9B C9 H9C 109.5
C81 C82 C83 107.7(12)
C81 C82 H82A 110.2
C83 C82 H82A 110.2
C81 C82 H82B 110.2
C83 C82 H82B 110.2
H82A C82 H82B 108.5
C55 C54 C53 117.5(12)
C55 C54 H54A 107.9
C53 C54 H54A 107.9
C55 C54 H54B 107.9
C53 C54 H54B 107.9
H54A C54 H54B 107.2
C91 C90 C89 108.9(13)
C91 C90 C92 112.0(13)
C89 C90 C92 111.3(13)
C91 C90 H90 108.2
C89 C90 H90 108.2
C92 C90 H90 108.2
C82 C81 C96 114.4(12)
C82 C81 H81A 108.7
C96 C81 H81A 108.7
C82 C81 H81B 108.7
C96 C81 H81B 108.7
H81A C81 H81B 107.6
O7 C69 N13 125.9(16)
O7 C69 C64 119.6(16)
N13 C69 C64 114.4(15)
C34 C35 C36 110.7(11)
C34 C35 H35A 109.5
C36 C35 H35A 109.5
C34 C35 H35B 109.5
C36 C35 H35B 109.5
H35A C35 H35B 108.1
O23 C36 C35 106.7(11)
O23 C36 H36A 110.4
C35 C36 H36A 110.4
O23 C36 H36B 110.4
C35 C36 H36B 110.4
H36A C36 H36B 108.6
C57 C55 C54 107.8(13)
C57 C55 C56 110.5(13)
C54 C55 C56 110.2(13)
C57 C55 H55 109.4
C54 C55 H55 109.4
C56 C55 H55 109.4
C2 C4 H4A 109.5
C2 C4 H4B 109.5
H4A C4 H4B 109.5
C2 C4 H4C 109.5
H4A C4 H4C 109.5
H4B C4 H4C 109.5
C21 C19 C20 113.1(15)
C21 C19 C18 112.8(14)
C20 C19 C18 107.3(14)
C21 C19 H19 107.8
C20 C19 H19 107.8
C18 C19 H19 107.8
C9 C8 C7 114.7(13)
C9 C8 C10 108.5(13)
C7 C8 C10 105.5(12)
C9 C8 H3 109.3
C7 C8 H3 109.3
C10 C8 H3 109.3
C67 C65 C66 113.3(15)
C67 C65 C68 111.2(16)
C66 C65 C68 109.7(14)
C67 C65 H100 107.5
C66 C65 H100 107.5
C68 C65 H100 107.5
N13 C70 C72 108.3(12)
N13 C70 C71 109.6(13)
C72 C70 C71 112.6(14)
N13 C70 C73 107.7(12)
C72 C70 C73 105.8(13)
C71 C70 C73 112.6(12)
C13 C14 C15 110.8(12)
C13 C14 H14A 109.5
C15 C14 H14A 109.5
C13 C14 H14B 109.5
C15 C14 H14B 109.5
H14A C14 H14B 108.1
C64 C66 C65 116.3(14)
C64 C66 H66A 108.2
C65 C66 H66A 108.2
C64 C66 H66B 108.2
C65 C66 H66B 108.2
H66A C66 H66B 107.4
O14 C2 C4 112.2(13)
O14 C2 C3 109.8(14)
C4 C2 C3 114.9(14)
O14 C2 C1 99.7(12)
C4 C2 C1 109.8(14)
C3 C2 C1 109.3(14)
C75 C77 C78 111.0(13)
C75 C77 C76 110.0(13)
C78 C77 C76 110.3(14)
C75 C77 H77 108.5
C78 C77 H77 108.5
C76 C77 H77 108.5
C85 C86 C84 175.9(19)
C29 C30 H30A 109.5
C29 C30 H30B 109.5
H30A C30 H30B 109.5
C29 C30 H30C 109.5
H30A C30 H30C 109.5
H30B C30 H30C 109.5
C41 C42 C43 113.6(13)
C41 C42 H42A 108.9
C43 C42 H42A 108.9
C41 C42 H42B 108.9
C43 C42 H42B 108.9
H42A C42 H42B 107.7
N3 C15 C14 112.5(14)
N3 C15 H15A 109.1
C14 C15 H15A 109.1
N3 C15 H15B 109.1
C14 C15 H15B 109.1
H15A C15 H15B 107.8
C50 C49 H49A 109.5
C50 C49 H49B 109.5
H49A C49 H49B 109.5
C50 C49 H49C 109.5
H49A C49 H49C 109.5
H49B C49 H49C 109.5
C70 C71 H71A 109.5
C70 C71 H71B 109.5
H71A C71 H71B 109.5
C70 C71 H71C 109.5
H71A C71 H71C 109.5
H71B C71 H71C 109.5
C88 C89 C90 114.0(13)
C88 C89 H89A 108.8
C90 C89 H89A 108.8
C88 C89 H89B 108.8
C90 C89 H89B 108.8
H89A C89 H89B 107.6
C39 C38 C37 177(2)
C90 C92 H92A 109.5
C90 C92 H92B 109.5
H92A C92 H92B 109.5
C90 C92 H92C 109.5
H92A C92 H92C 109.5
H92B C92 H92C 109.5
C55 C57 H57A 109.5
C55 C57 H57B 109.5
H57A C57 H57B 109.5
C55 C57 H57C 109.5
H57A C57 H57C 109.5
H57B C57 H57C 109.5
C50 C48 H48A 109.5
C50 C48 H48B 109.5
H48A C48 H48B 109.5
C50 C48 H48C 109.5
H48A C48 H48C 109.5
H48B C48 H48C 109.5
C2 C3 H3A 109.5
C2 C3 H3B 109.5
H3A C3 H3B 109.5
C2 C3 H3C 109.5
H3A C3 H3C 109.5
H3B C3 H3C 109.5
C23 C24 H24A 109.5
C23 C24 H24B 109.5
H24A C24 H24B 109.5
C23 C24 H24C 109.5
H24A C24 H24C 109.5
H24B C24 H24C 109.5
C19 C20 H20A 109.5
C19 C20 H20B 109.5
H20A C20 H20B 109.5
C19 C20 H20C 109.5
H20A C20 H20C 109.5
H20B C20 H20C 109.5
C77 C76 H76A 109.5
C77 C76 H76B 109.5
H76A C76 H76B 109.5
C77 C76 H76C 109.5
H76A C76 H76C 109.5
H76B C76 H76C 109.5
O23 C37 C38 113.3(13)
O23 C37 H37A 108.9
C38 C37 H37A 108.9
O23 C37 H37B 108.9
C38 C37 H37B 108.9
H37A C37 H37B 107.7
C70 C72 H72A 109.5
C70 C72 H72B 109.5
H72A C72 H72B 109.5
C70 C72 H72C 109.5
H72A C72 H72C 109.5
H72B C72 H72C 109.5
C23 C25 H25A 109.5
C23 C25 H25B 109.5
H25A C25 H25B 109.5
C23 C25 H25C 109.5
H25A C25 H25C 109.5
H25B C25 H25C 109.5
C65 C68 H68A 109.5
C65 C68 H68B 109.5
H68A C68 H68B 109.5
C65 C68 H68C 109.5
H68A C68 H68C 109.5
H68B C68 H68C 109.5
C43 C44 H44A 109.5
C43 C44 H44B 109.5
H44A C44 H44B 109.5
C43 C44 H44C 109.5
H44A C44 H44C 109.5
H44B C44 H44C 109.5
C90 C91 H91A 109.5
C90 C91 H91B 109.5
H91A C91 H91B 109.5
C90 C91 H91C 109.5
H91A C91 H91C 109.5
H91B C91 H91C 109.5
C77 C78 H78A 109.5
C77 C78 H78B 109.5
H78A C78 H78B 109.5
C77 C78 H78C 109.5
H78A C78 H78C 109.5
H78B C78 H78C 109.5
C50 C51 H51A 109.5
C50 C51 H51B 109.5
H51A C51 H51B 109.5
C50 C51 H51C 109.5
H51A C51 H51C 109.5
H51B C51 H51C 109.5
C2 C1 H1A 109.5
C2 C1 H1B 109.5
H1A C1 H1B 109.5
C2 C1 H1C 109.5
H1A C1 H1C 109.5
H1B C1 H1C 109.5
O26 C47 H47A 109.5
O26 C47 H47B 109.5
H47A C47 H47B 109.5
O26 C47 H47C 109.5
H47A C47 H47C 109.5
H47B C47 H47C 109.5
C86 C85 H85 180.0
C8 C10 H10A 109.5
C8 C10 H10B 109.5
H10A C10 H10B 109.5
C8 C10 H10C 109.5
H10A C10 H10C 109.5
H10B C10 H10C 109.5
C19 C21 H21A 109.5
C19 C21 H21B 109.5
H21A C21 H21B 109.5
C19 C21 H21C 109.5
H21A C21 H21C 109.5
H21B C21 H21C 109.5
C43 C45 H45A 109.5
C43 C45 H45B 109.5
H45A C45 H45B 109.5
C43 C45 H45C 109.5
H45A C45 H45C 109.5
H45B C45 H45C 109.5
O13 C94 H94A 109.5
O13 C94 H94B 109.5
H94A C94 H94B 109.5
O13 C94 H94C 109.5
H94A C94 H94C 109.5
H94B C94 H94C 109.5
C38 C39 H39 180.0
C29 C31 H31A 109.5
C29 C31 H31B 109.5
H31A C31 H31B 109.5
C29 C31 H31C 109.5
H31A C31 H31C 109.5
H31B C31 H31C 109.5
C65 C67 H67A 109.5
C65 C67 H67B 109.5
H67A C67 H67B 109.5
C65 C67 H67C 109.5
H67A C67 H67C 109.5
H67B C67 H67C 109.5

loop_
_geom_bond_atom_site_label_1
_geom_bond_atom_site_label_2
_geom_bond_distance
O19 C16 1.242(16)
O2 C52 1.211(17)
O6 C63 1.226(15)
O14 C5 1.348(17)
O14 C2 1.454(17)
O1 C52 1.325(18)
O1 C50 1.449(17)
O22 C32 1.238(15)
O24 C40 1.248(17)
O16 C11 1.218(16)
O3 C58 1.238(16)
O11 C87 1.258(17)
O9 C79 1.249(16)
O20 C22 1.213(17)
O15 C5 1.214(18)
N14 C73 1.296(16)
N14 C74 1.430(17)
N14 H31 0.8600
O23 C36 1.427(15)
O23 C37 1.435(17)
O8 C73 1.272(16)
O7 C69 1.212(18)
O21 C26 1.245(16)
N6 C26 1.264(17)
N6 C27 1.438(17)
N6 H8 0.8600
N1 C5 1.322(18)
N1 C6 1.435(16)
N1 H18 0.8600
N12 C63 1.309(16)
N12 C64 1.431(16)
N12 H6 0.8600
N15 C79 1.331(17)
N15 C96 1.431(16)
N15 H29 0.8600
N8 C40 1.276(17)
N8 C41 1.415(16)
N8 H70 0.8600
N2 C11 1.325(17)
N2 C12 1.434(16)
N2 H30 0.8600
N10 C58 1.293(17)
N10 C59 1.414(16)
N10 H25 0.8600
N4 C16 1.301(16)
N4 C17 1.446(16)
N4 H28 0.8600
N7 C32 1.353(16)
N7 C33 1.424(16)
N7 H12 0.8600
N13 C69 1.299(18)
N13 C70 1.457(17)
N13 H23 0.8600
N5 C22 1.360(18)
N5 C23 1.453(18)
N5 H24 0.8600
O26 C46 1.343(19)
O26 C47 1.449(18)
N16 C87 1.314(17)
N16 C88 1.455(16)
N16 H26 0.8600
N9 C52 1.357(17)
N9 C53 1.432(16)
N9 H22 0.8600
O13 C93 1.301(18)
O13 C94 1.491(18)
O10 C84 1.390(16)
O10 C83 1.417(16)
N3 O17 1.169(18)
N3 O18 1.206(17)
N3 C15 1.46(2)
C59 C60 1.493(18)
C59 C63 1.525(19)
C59 H59 0.9800
O25 C46 1.164(19)
C73 C70 1.53(2)
N11 O5 1.181(19)
N11 O4 1.247(18)
N11 C62 1.48(2)
C87 C96 1.496(19)
C74 C79 1.491(19)
C74 C75 1.523(18)
C74 H74 0.9800
C58 C53 1.49(2)
C96 C81 1.538(17)
C96 H96 0.9800
C60 C61 1.453(18)
C60 H60A 0.9700
C60 H60B 0.9700
C75 C77 1.497(18)
C75 H75A 0.9700
C75 H75B 0.9700
O12 C93 1.200(19)
C32 C27 1.509(19)
C34 C35 1.508(18)
C34 C33 1.530(17)
C34 H34A 0.9700
C34 H34B 0.9700
C61 C62 1.484(19)
C61 H61A 0.9700
C61 H61B 0.9700
C13 C14 1.521(19)
C13 C12 1.535(17)
C13 H13A 0.9700
C13 H13B 0.9700
C12 C16 1.524(19)
C12 H9 0.9800
C33 C40 1.522(19)
C33 H33 0.9800
C26 C23 1.52(2)
C28 C27 1.482(18)
C28 C29 1.515(18)
C28 H28A 0.9700
C28 H28B 0.9700
C46 C41 1.52(2)
C29 C31 1.48(2)
C29 C30 1.498(19)
C29 H65 0.9800
C62 H62A 0.9700
C62 H62B 0.9700
C7 C6 1.540(18)
C7 C8 1.54(2)
C7 H7A 0.9700
C7 H7B 0.9700
C27 H27 0.9800
C6 C11 1.53(2)
C6 H11 0.9800
C18 C17 1.500(19)
C18 C19 1.58(2)
C18 H18A 0.9700
C18 H18B 0.9700
C88 C93 1.46(2)
C88 C89 1.53(2)
C88 H88 0.9800
C17 C22 1.53(2)
C17 H21 0.9800
C53 C54 1.536(18)
C53 H53 0.9800
C50 C48 1.47(2)
C50 C49 1.49(2)
C50 C51 1.55(2)
C64 C66 1.486(19)
C64 C69 1.54(2)
C64 H64 0.9800
C23 C25 1.50(2)
C23 C24 1.52(2)
C43 C45 1.53(2)
C43 C42 1.53(2)
C43 C44 1.56(2)
C43 H43 0.9800
C41 C42 1.512(19)
C41 H41 0.9800
C56 C55 1.56(2)
C56 H56A 0.9600
C56 H56B 0.9600
C56 H56C 0.9600
C83 C82 1.547(18)
C83 H83A 0.9700
C83 H83B 0.9700
C84 C86 1.50(2)
C84 H84A 0.9700
C84 H84B 0.9700
C9 C8 1.481(19)
C9 H20 0.9600
C9 H9B 0.9600
C9 H9C 0.9600
C82 C81 1.499(18)
C82 H82A 0.9700
C82 H82B 0.9700
C54 C55 1.51(2)
C54 H54A 0.9700
C54 H54B 0.9700
C90 C91 1.50(2)
C90 C89 1.54(2)
C90 C92 1.56(2)
C90 H90 0.9800
C81 H81A 0.9700
C81 H81B 0.9700
C35 C36 1.581(18)
C35 H35A 0.9700
C35 H35B 0.9700
C36 H36A 0.9700
C36 H36B 0.9700
C55 C57 1.506(19)
C55 H55 0.9800
C4 C2 1.50(2)
C4 H4A 0.9600
C4 H4B 0.9600
C4 H4C 0.9600
C19 C21 1.49(2)
C19 C20 1.52(2)
C19 H19 0.9800
C8 C10 1.56(2)
C8 H3 0.9800
C65 C67 1.44(2)
C65 C66 1.52(2)
C65 C68 1.56(2)
C65 H100 0.9800
C70 C72 1.51(2)
C70 C71 1.523(19)
C14 C15 1.56(2)
C14 H14A 0.9700
C14 H14B 0.9700
C66 H66A 0.9700
C66 H66B 0.9700
C2 C3 1.50(2)
C2 C1 1.58(2)
C77 C78 1.50(2)
C77 C76 1.51(2)
C77 H77 0.9800
C86 C85 1.16(2)
C30 H30A 0.9600
C30 H30B 0.9600
C30 H30C 0.9600
C42 H42A 0.9700
C42 H42B 0.9700
C15 H15A 0.9700
C15 H15B 0.9700
C49 H49A 0.9600
C49 H49B 0.9600
C49 H49C 0.9600
C71 H71A 0.9600
C71 H71B 0.9600
C71 H71C 0.9600
C89 H89A 0.9700
C89 H89B 0.9700
C38 C39 1.19(3)
C38 C37 1.47(3)
C92 H92A 0.9600
C92 H92B 0.9600
C92 H92C 0.9600
C57 H57A 0.9600
C57 H57B 0.9600
C57 H57C 0.9600
C48 H48A 0.9600
C48 H48B 0.9600
C48 H48C 0.9600
C3 H3A 0.9600
C3 H3B 0.9600
C3 H3C 0.9600
C24 H24A 0.9600
C24 H24B 0.9600
C24 H24C 0.9600
C20 H20A 0.9600
C20 H20B 0.9600
C20 H20C 0.9600
C76 H76A 0.9600
C76 H76B 0.9600
C76 H76C 0.9600
C37 H37A 0.9700
C37 H37B 0.9700
C72 H72A 0.9600
C72 H72B 0.9600
C72 H72C 0.9600
C25 H25A 0.9600
C25 H25B 0.9600
C25 H25C 0.9600
C68 H68A 0.9600
C68 H68B 0.9600
C68 H68C 0.9600
C44 H44A 0.9600
C44 H44B 0.9600
C44 H44C 0.9600
C91 H91A 0.9600
C91 H91B 0.9600
C91 H91C 0.9600
C78 H78A 0.9600
C78 H78B 0.9600
C78 H78C 0.9600
C51 H51A 0.9600
C51 H51B 0.9600
C51 H51C 0.9600
C1 H1A 0.9600
C1 H1B 0.9600
C1 H1C 0.9600
C47 H47A 0.9600
C47 H47B 0.9600
C47 H47C 0.9600
C85 H85 0.9300
C10 H10A 0.9600
C10 H10B 0.9600
C10 H10C 0.9600
C21 H21A 0.9600
C21 H21B 0.9600
C21 H21C 0.9600
C45 H45A 0.9600
C45 H45B 0.9600
C45 H45C 0.9600
C94 H94A 0.9600
C94 H94B 0.9600
C94 H94C 0.9600
C39 H39 0.9300
C31 H31A 0.9600
C31 H31B 0.9600
C31 H31C 0.9600
C67 H67A 0.9600
C67 H67B 0.9600
C67 H67C 0.9600
